data_1552939
loop_
_publ_author_name
'Yoshinari, Nobuto'
'Konno, Takumi'

_publ_section_title
;
 Sodium [N,N&#x2032;-ethylenebis(D-penicillaminato)]indate(III)
 tetrahydrate
;
_journal_coeditor_code SJ4211
_journal_issue 11
_journal_name_full IUCrData
_journal_paper_doi 10.1107/S2414314619015293
_journal_volume 4
_journal_year 2019
_chemical_absolute_configuration rm
_chemical_formula_iupac 'Na [In (C12 H20 N2 O4 S2)], 4H2 O'
_chemical_formula_moiety 'Na +, C12 H20 In1 N2 O4 S2 -, 4(H2 O)'
_chemical_formula_sum 'C12 H28 In N2 Na O8 S2'
_chemical_formula_weight 530.30
_chemical_name_systematic
;
Sodium
[2-({2-[(1-carboxylato-2-methyl-2-sulfanidylpropyl)amino]ethyl}amino)-3-methyl-\
3-sulfanidylbutanoato-\k^4^<i>S</i>,<i>N</i>,<i>N</i>',<i>S</i>']indate(III)
tetrahydrate
;
_space_group_crystal_system trigonal
_space_group_IT_number 145
_space_group_name_Hall 'P 32'
_space_group_name_H-M_alt 'P 32'
_atom_sites_solution_hydrogens mixed
_audit_creation_method SHELXL-2018/1
_cell_angle_alpha 90
_cell_angle_beta 90
_cell_angle_gamma 120
_cell_formula_units_Z 12
_cell_length_a 13.3725(17)
_cell_length_b 13.3725(17)
_cell_length_c 40.840(5)
_cell_measurement_reflns_used 50136
_cell_measurement_temperature 200(2)
_cell_measurement_theta_max 27.5
_cell_measurement_theta_min 3.0
_cell_volume 6324.7(14)
_computing_cell_refinement
;
PROCESS-AUTO (Rigaku, 1998)
;
_computing_data_collection
;
PROCESS-AUTO (Rigaku, 1998)
;
_computing_data_reduction
;
CrystalStructure (Rigaku/MSC, 2004)
;
_computing_molecular_graphics
;
Mercury (Macrae <i>et al.</i>,  2008)
;
_computing_publication_material
;
publCIF (Westrip, 2010)
;
_computing_structure_refinement
;
SHELXL2018 (Sheldrick, 2015)
;
_computing_structure_solution
;
SHELXS97 (Sheldrick, 2008)
;
_diffrn_ambient_temperature 200(2)
_diffrn_detector_area_resol_mean 10.00
_diffrn_measured_fraction_theta_full 0.999
_diffrn_measured_fraction_theta_max 0.998
_diffrn_measurement_device_type 'Rigaku R-AXIS RAPID'
_diffrn_measurement_method \w
_diffrn_radiation_source 'fine-focus sealed tube'
_diffrn_radiation_type MoK\a
_diffrn_radiation_wavelength 0.71075
_diffrn_reflns_av_R_equivalents 0.0699
_diffrn_reflns_av_unetI/netI 0.0815
_diffrn_reflns_limit_h_max 17
_diffrn_reflns_limit_h_min -17
_diffrn_reflns_limit_k_max 17
_diffrn_reflns_limit_k_min -17
_diffrn_reflns_limit_l_max 50
_diffrn_reflns_limit_l_min -52
_diffrn_reflns_number 55488
_diffrn_reflns_theta_full 25.242
_diffrn_reflns_theta_max 27.478
_diffrn_reflns_theta_min 2.993
_exptl_absorpt_coefficient_mu 1.378
_exptl_absorpt_correction_T_max 0.960
_exptl_absorpt_correction_T_min 0.508
_exptl_absorpt_correction_type multi-scan
_exptl_absorpt_process_details
;
(<i>ABSCOR</i>; Higashi, 1995)
;
_exptl_crystal_colour colorless
_exptl_crystal_density_diffrn 1.671
_exptl_crystal_description needle
_exptl_crystal_F_000 3240
_exptl_crystal_size_max 0.200
_exptl_crystal_size_mid 0.050
_exptl_crystal_size_min 0.020
_refine_diff_density_max 0.657
_refine_diff_density_min -0.666
_refine_ls_abs_structure_details
;
Flack <i>x</i> determined using 6790 quotients
[(<i>I</i>^+^)-(<i>I</i>^-^)]/[(<i>I</i>^+^)+(<i>I</i>^-^)]
(Parsons <i>et al.</i>,  2013)
;
_refine_ls_abs_structure_Flack -0.006(10)
_refine_ls_extinction_method none
_refine_ls_goodness_of_fit_ref 1.041
_refine_ls_hydrogen_treatment mixed
_refine_ls_matrix_type full
_refine_ls_number_parameters 1050
_refine_ls_number_reflns 18807
_refine_ls_number_restraints 77
_refine_ls_restrained_S_all 1.042
_refine_ls_R_factor_all 0.0474
_refine_ls_R_factor_gt 0.0398
_refine_ls_shift/su_max 0.000
_refine_ls_shift/su_mean 0.000
_refine_ls_structure_factor_coef Fsqd
_refine_ls_weighting_details 'w=1/[\s^2^(Fo^2^)+(0.0175P)^2^] where P=(Fo^2^+2Fc^2^)/3'
_refine_ls_weighting_scheme calc
_refine_ls_wR_factor_gt 0.0719
_refine_ls_wR_factor_ref 0.0760
_reflns_number_gt 17163
_reflns_number_total 18807
_reflns_threshold_expression 'I > 2\s(I)'
_cod_data_source_file sj4211sup1.cif
_cod_data_source_block I
_cod_original_cell_volume 6324.7(18)
_cod_database_code 1552939
_shelx_space_group_comment
;
The symmetry employed for this shelxl refinement is uniquely defined
by the following loop, which should always be used as a source of
symmetry information in preference to the above space-group names.
They are only intended as comments.
;
_shelx_estimated_absorpt_t_min 0.770
_shelx_estimated_absorpt_t_max 0.973

loop_
_space_group_symop_operation_xyz
'x, y, z'
'-y, x-y, z+2/3'
'-x+y, -x, z+1/3'

loop_
_atom_site_type_symbol
_atom_site_label
_atom_site_fract_x
_atom_site_fract_y
_atom_site_fract_z
_atom_site_U_iso_or_equiv
_atom_site_adp_type
_atom_site_calc_flag
_atom_site_occupancy
In In1 0.80767(8) 0.71885(8) 0.90524(2) 0.02286(15) Uani d 1
S S1 0.6551(3) 0.5616(2) 0.93765(8) 0.0386(7) Uani d 1
S S2 0.8712(2) 0.6776(2) 0.85256(6) 0.0276(6) Uani d 1
O O1 0.6758(7) 0.7673(7) 0.89224(19) 0.0315(19) Uani d 1
O O2 0.5385(9) 0.7901(11) 0.9165(2) 0.071(4) Uani d 1
O O3 0.9686(6) 0.7406(7) 0.92835(18) 0.0316(18) Uani d 1
O O4 1.1578(7) 0.8447(8) 0.9248(2) 0.042(2) Uani d 1
N N1 0.8045(8) 0.8345(7) 0.9470(2) 0.025(2) Uani d 1
H H1 0.842441 0.826949 0.967189 0.029 Uiso calc 1
N N2 0.9546(7) 0.9032(7) 0.8918(2) 0.0235(19) Uani d 1
H H2 0.934263 0.931918 0.871732 0.028 Uiso calc 1
C C1 0.6303(11) 0.6583(11) 0.9648(3) 0.040(3) Uani d 1
C C2 0.6801(9) 0.7807(10) 0.9514(3) 0.032(3) Uani d 1
H H3 0.663814 0.827554 0.967301 0.038 Uiso calc 1
C C3 0.6265(11) 0.7813(11) 0.9182(3) 0.038(3) Uani d 1
C C4 0.6863(16) 0.6609(12) 0.9977(3) 0.068(5) Uani d 1
H H4 0.686247 0.720291 1.011702 0.102 Uiso calc 1
H H5 0.765992 0.678641 0.994050 0.102 Uiso calc 1
H H6 0.642562 0.585382 1.008324 0.102 Uiso calc 1
C C5 0.4999(12) 0.6031(14) 0.9708(4) 0.085(7) Uani d 1
H H7 0.465824 0.628965 0.953965 0.128 Uiso calc 1
H H8 0.486859 0.626377 0.992455 0.128 Uiso calc 1
H H9 0.463946 0.518855 0.970008 0.128 Uiso calc 1
C C6 1.0209(9) 0.8055(9) 0.8532(3) 0.027(2) Uani d 1
C C7 1.0471(10) 0.8778(10) 0.8849(3) 0.029(3) Uani d 1
H H10 1.120632 0.952524 0.881675 0.035 Uiso calc 1
C C8 1.0601(10) 0.8176(12) 0.9153(3) 0.037(3) Uani d 1
C C9 1.0377(10) 0.8831(10) 0.8228(3) 0.035(3) Uani d 1
H H11 1.009751 0.834877 0.803134 0.052 Uiso calc 1
H H12 1.119818 0.939956 0.820246 0.052 Uiso calc 1
H H13 0.993979 0.923305 0.825958 0.052 Uiso calc 1
C C10 1.1063(11) 0.7607(12) 0.8494(3) 0.042(3) Uani d 1
H H14 1.102012 0.715417 0.868823 0.062 Uiso calc 1
H H15 1.184923 0.826245 0.847218 0.062 Uiso calc 1
H H16 1.086407 0.711801 0.829912 0.062 Uiso calc 1
C C11 0.8638(9) 0.9573(9) 0.9350(3) 0.026(2) Uani d 1
H H17 0.878655 1.010728 0.953557 0.032 Uiso calc 1
H H18 0.814863 0.967750 0.918794 0.032 Uiso calc 1
C C12 0.9770(9) 0.9818(9) 0.9194(3) 0.027(2) Uani d 1
H H19 1.019502 1.062701 0.911646 0.033 Uiso calc 1
H H20 1.025490 0.971550 0.935900 0.033 Uiso calc 1
In In2 0.34944(6) 0.22759(7) 0.82384(2) 0.02266(15) Uani d 1
S S3 0.1940(2) 0.2254(3) 0.85610(7) 0.0323(6) Uani d 1
S S4 0.3096(2) 0.1226(2) 0.77141(7) 0.0306(6) Uani d 1
O O5 0.4002(7) 0.4056(6) 0.80704(17) 0.0271(17) Uani d 1
O O6 0.4370(7) 0.5739(6) 0.82628(19) 0.0348(18) Uani d 1
O O7 0.3722(7) 0.0880(6) 0.84732(18) 0.0313(18) Uani d 1
O O8 0.4689(10) -0.0044(9) 0.8399(2) 0.063(3) Uani d 1
N N3 0.4638(7) 0.3538(7) 0.8655(2) 0.0229(19) Uani d 1
H H21 0.451572 0.312942 0.886897 0.027 Uiso calc 1
N N4 0.5322(7) 0.2652(8) 0.8117(2) 0.0242(19) Uani d 1
H H22 0.562013 0.316957 0.792149 0.029 Uiso calc 1
C C13 0.2865(10) 0.3614(10) 0.8788(2) 0.028(2) Uani d 1
C C14 0.4140(9) 0.4287(9) 0.8654(2) 0.023(2) Uani d 1
H H23 0.461017 0.495837 0.880143 0.027 Uiso calc 1
C C15 0.4158(9) 0.4756(9) 0.8300(3) 0.027(2) Uani d 1
C C16 0.2322(11) 0.4381(11) 0.8759(3) 0.045(3) Uani d 1
H H24 0.282744 0.512744 0.886372 0.067 Uiso calc 1
H H25 0.156812 0.400525 0.886813 0.067 Uiso calc 1
H H26 0.222369 0.450132 0.852761 0.067 Uiso calc 1
C C17 0.2885(12) 0.3313(12) 0.9145(3) 0.046(3) Uani d 1
H H27 0.210882 0.298994 0.923740 0.069 Uiso calc 1
H H28 0.342075 0.401185 0.926555 0.069 Uiso calc 1
H H29 0.314021 0.274389 0.916126 0.069 Uiso calc 1
C C18 0.4420(9) 0.1085(9) 0.7708(3) 0.028(2) Uani d 1
C C19 0.5108(9) 0.1489(9) 0.8030(2) 0.025(2) Uani d 1
H H30 0.586346 0.151408 0.800223 0.030 Uiso calc 1
C C20 0.4461(10) 0.0713(10) 0.8322(3) 0.028(3) Uani d 1
C C21 0.5170(10) 0.1775(11) 0.7428(3) 0.043(3) Uani d 1
H H31 0.480582 0.139642 0.722148 0.064 Uiso calc 1
H H32 0.592557 0.182916 0.744730 0.064 Uiso calc 1
H H33 0.526838 0.255237 0.743285 0.064 Uiso calc 1
C C22 0.4031(12) -0.0186(12) 0.7649(4) 0.051(4) Uani d 1
H H34 0.469973 -0.029856 0.766225 0.077 Uiso calc 1
H H35 0.367886 -0.041476 0.743185 0.077 Uiso calc 1
H H36 0.346407 -0.066009 0.781630 0.077 Uiso calc 1
C C23 0.5872(9) 0.4109(10) 0.8548(3) 0.029(3) Uani d 1
H H37 0.638691 0.447520 0.873822 0.035 Uiso calc 1
H H38 0.602681 0.471723 0.838469 0.035 Uiso calc 1
C C24 0.6097(10) 0.3215(10) 0.8401(3) 0.029(3) Uani d 1
H H39 0.691178 0.358266 0.832825 0.035 Uiso calc 1
H H40 0.596894 0.262602 0.856765 0.035 Uiso calc 1
In In3 -0.13343(6) 0.17065(8) 0.73892(2) 0.02185(14) Uani d 1
S S5 -0.1703(2) 0.3022(2) 0.77206(7) 0.0308(6) Uani d 1
S S6 -0.2282(3) 0.1041(3) 0.68549(7) 0.0351(7) Uani d 1
O O9 0.0452(7) 0.3234(6) 0.73069(17) 0.0289(17) Uani d 1
O O10 0.1861(7) 0.4659(6) 0.75994(19) 0.0347(18) Uani d 1
O O11 -0.2611(6) -0.0034(6) 0.76053(17) 0.0261(17) Uani d 1
O O12 -0.3270(7) -0.1895(6) 0.75325(19) 0.036(2) Uani d 1
N N5 -0.0180(7) 0.1818(7) 0.78292(19) 0.0194(18) Uani d 1
H H41 -0.066650 0.135336 0.801817 0.023 Uiso calc 1
N N6 -0.0708(7) 0.0411(7) 0.7257(2) 0.0221(19) Uani d 1
H H42 -0.016880 0.070319 0.706603 0.026 Uiso calc 1
C C25 -0.0551(10) 0.3344(10) 0.8029(2) 0.030(3) Uani d 1
C C26 0.0370(9) 0.3050(8) 0.7900(2) 0.021(2) Uani d 1
H H43 0.097303 0.325151 0.807223 0.025 Uiso calc 1
C C27 0.0946(9) 0.3704(9) 0.7587(2) 0.022(2) Uani d 1
C C28 -0.2273(9) -0.0331(9) 0.6844(2) 0.026(2) Uani d 1
C C29 -0.1800(10) -0.0591(10) 0.7162(3) 0.028(2) Uani d 1
H H44 -0.167937 -0.126154 0.712289 0.033 Uiso calc 1
C C30 -0.2618(9) -0.0860(9) 0.7457(2) 0.024(2) Uani d 1
C C31 -0.1144(12) 0.2625(11) 0.8339(3) 0.044(3) Uani d 1
H H45 -0.165375 0.288046 0.843306 0.065 Uiso calc 1
H H46 -0.055518 0.273357 0.850047 0.065 Uiso calc 1
H H47 -0.159927 0.180604 0.828078 0.065 Uiso calc 1
C C32 0.0022(10) 0.4622(10) 0.8117(3) 0.034(3) Uani d 1
H H48 0.069281 0.483261 0.825701 0.051 Uiso calc 1
H H49 -0.053199 0.476967 0.823348 0.051 Uiso calc 1
H H50 0.027173 0.508517 0.791598 0.051 Uiso calc 1
C C33 -0.1499(10) -0.0291(11) 0.6550(3) 0.038(3) Uani d 1
H H51 -0.169047 0.000816 0.635522 0.057 Uiso calc 1
H H52 -0.163971 -0.107060 0.650567 0.057 Uiso calc 1
H H53 -0.068425 0.021585 0.660578 0.057 Uiso calc 1
C C34 -0.3502(11) -0.1318(11) 0.6782(3) 0.037(3) Uani d 1
H H54 -0.401065 -0.133609 0.695701 0.056 Uiso calc 1
H H55 -0.350599 -0.205282 0.677704 0.056 Uiso calc 1
H H56 -0.377681 -0.119792 0.657087 0.056 Uiso calc 1
C C35 0.0593(9) 0.1384(9) 0.7720(2) 0.024(2) Uani d 1
H H57 0.098280 0.127573 0.791194 0.029 Uiso calc 1
H H58 0.119188 0.194980 0.757107 0.029 Uiso calc 1
C C36 -0.0134(9) 0.0227(10) 0.7542(3) 0.027(2) Uani d 1
H H59 0.036840 -0.007621 0.746796 0.032 Uiso calc 1
H H60 -0.072109 -0.034405 0.769331 0.032 Uiso calc 1
In In4 -0.18314(6) 0.59570(7) 0.65354(2) 0.02535(16) Uani d 1
S S7 -0.0320(3) 0.7584(3) 0.68434(7) 0.0351(7) Uani d 1
S S8 -0.2528(3) 0.6289(3) 0.60124(7) 0.0321(6) Uani d 1
O O13 -0.0478(7) 0.5516(7) 0.63979(19) 0.0339(19) Uani d 1
O O14 0.0914(7) 0.5306(9) 0.6622(2) 0.047(2) Uani d 1
O O15 -0.3502(6) 0.5629(7) 0.67759(18) 0.0310(18) Uani d 1
O O16 -0.5409(7) 0.4567(8) 0.6707(2) 0.043(2) Uani d 1
N N7 -0.1691(8) 0.4860(8) 0.6964(2) 0.029(2) Uani d 1
H H61 -0.203082 0.497552 0.716836 0.035 Uiso calc 1
N N8 -0.3235(8) 0.4063(7) 0.6420(2) 0.024(2) Uani d 1
H H62 -0.299978 0.377320 0.622589 0.029 Uiso calc 1
C C37 0.0075(12) 0.6721(11) 0.7113(3) 0.038(3) Uani d 1
C C38 -0.0429(9) 0.5446(10) 0.6992(3) 0.029(2) Uani d 1
H H63 -0.020233 0.501190 0.714597 0.035 Uiso calc 1
C C39 0.0036(10) 0.5445(10) 0.6642(3) 0.033(3) Uani d 1
C C40 -0.0394(14) 0.6701(12) 0.7462(3) 0.057(4) Uani d 1
H H64 0.006629 0.746191 0.756382 0.086 Uiso calc 1
H H65 -0.034226 0.611835 0.759493 0.086 Uiso calc 1
H H66 -0.120161 0.651083 0.744763 0.086 Uiso calc 1
C C41 0.1398(11) 0.7278(12) 0.7128(4) 0.055(4) Uani d 1
H H67 0.160570 0.687976 0.729279 0.082 Uiso calc 1
H H68 0.174052 0.809434 0.718795 0.082 Uiso calc 1
H H69 0.168956 0.721533 0.691366 0.082 Uiso calc 1
C C42 -0.3958(11) 0.4935(11) 0.6007(3) 0.033(3) Uani d 1
C C43 -0.4215(10) 0.4229(10) 0.6334(3) 0.026(2) Uani d 1
H H70 -0.492496 0.345801 0.630512 0.032 Uiso calc 1
C C44 -0.4385(10) 0.4851(10) 0.6624(3) 0.028(3) Uani d 1
C C45 -0.3969(12) 0.4173(11) 0.5730(3) 0.046(3) Uani d 1
H H71 -0.400051 0.450866 0.551965 0.069 Uiso calc 1
H H72 -0.464694 0.340040 0.575175 0.069 Uiso calc 1
H H73 -0.326606 0.411685 0.573966 0.069 Uiso calc 1
C C46 -0.4874(10) 0.5252(12) 0.5951(3) 0.042(3) Uani d 1
H H74 -0.563671 0.455367 0.595757 0.063 Uiso calc 1
H H75 -0.475810 0.562283 0.573634 0.063 Uiso calc 1
H H76 -0.482690 0.578770 0.612224 0.063 Uiso calc 1
C C47 -0.2303(10) 0.3659(9) 0.6871(3) 0.032(3) Uani d 1
H H77 -0.244749 0.318052 0.706984 0.038 Uiso calc 1
H H78 -0.181155 0.350620 0.672214 0.038 Uiso calc 1
C C48 -0.3431(11) 0.3307(10) 0.6706(3) 0.033(3) Uani d 1
H H79 -0.378877 0.249331 0.663362 0.039 Uiso calc 1
H H80 -0.396364 0.337027 0.686189 0.039 Uiso calc 1
Na Na1 0.5474(4) 0.7552(4) 0.84934(10) 0.0300(10) Uani d 1
Na Na2 0.3897(4) 0.5160(4) 0.76279(11) 0.0357(11) Uani d 1
Na Na3 0.1789(4) 0.4514(4) 0.69228(12) 0.0394(11) Uani d 1
Na Na4 0.0712(5) 0.5601(5) 0.59539(13) 0.0503(14) Uani d 1
O O17 0.7134(8) 0.7753(9) 0.8184(2) 0.049(2) Uani d 1
H H81 0.734(10) 0.724(8) 0.819(2) 0.059 Uiso d 1
H H82 0.705(12) 0.786(10) 0.7979(10) 0.059 Uiso d 1
O O18 0.6165(11) 0.9304(11) 0.8206(3) 0.079(4) Uani d 1
H H83 0.640(12) 0.938(12) 0.8008(15) 0.095 Uiso d 1
H H84 0.576(12) 0.964(13) 0.822(3) 0.095 Uiso d 1
O O19 0.3735(8) 0.7639(8) 0.8570(2) 0.040(2) Uani d 1
H H85 0.386(9) 0.831(3) 0.855(3) 0.047 Uiso d 1
H H86 0.316(7) 0.715(6) 0.847(3) 0.047 Uiso d 1
O O20 0.5833(7) 0.5857(7) 0.7402(2) 0.0376(19) Uani d 1
H H87 0.595(10) 0.590(8) 0.7194(8) 0.045 Uiso d 1
H H88 0.601(6) 0.653(3) 0.747(2) 0.045 Uiso d 1
O O21 0.4313(8) 0.7105(8) 0.7502(2) 0.049(2) Uani d 1
H H89 0.504(3) 0.741(6) 0.753(2) 0.058 Uiso d 1
H H90 0.414(9) 0.697(6) 0.7301(10) 0.058 Uiso d 1
O O22 0.3332(8) 0.3489(8) 0.7291(2) 0.046(2) Uani d 1
H H91 0.373(9) 0.377(10) 0.7118(18) 0.056 Uiso d 1
H H92 0.361(8) 0.310(8) 0.739(2) 0.056 Uiso d 1
O O23 0.3678(9) 0.6011(10) 0.6896(3) 0.068(3) Uani d 1
H H93 0.354(6) 0.630(8) 0.673(2) 0.082 Uiso d 1
H H94 0.422(10) 0.586(13) 0.685(3) 0.082 Uiso d 1
O O24 0.2237(8) 0.3419(8) 0.6576(2) 0.051(2) Uani d 1
H H95 0.231(9) 0.375(7) 0.6385(12) 0.061 Uiso d 1
H H96 0.293(4) 0.347(8) 0.659(3) 0.061 Uiso d 1
O O25 0.2531(10) 0.5569(9) 0.5924(3) 0.071(3) Uani d 1
H H97 0.260(15) 0.574(10) 0.5718(11) 0.086 Uiso d 1
H H98 0.227(14) 0.485(3) 0.594(3) 0.086 Uiso d 1
O O26 -0.0207(8) 0.3605(9) 0.5793(2) 0.050(2) Uani d 1
H H99 -0.053(6) 0.346(9) 0.5593(9) 0.060 Uiso d 1
H H100 0.036(7) 0.347(11) 0.576(2) 0.060 Uiso d 1
O O27 -0.0495(14) 0.6058(17) 0.5599(3) 0.117(6) Uani d 1
H H101 -0.117(6) 0.591(16) 0.565(4) 0.140 Uiso d 1
H H102 -0.055(13) 0.564(15) 0.543(3) 0.140 Uiso d 1
O O28 0.5054(9) 0.2466(9) 0.9336(3) 0.069(3) Uani d 1
H H103 0.454(7) 0.179(3) 0.9274(18) 0.082 Uiso d 1
H H104 0.475(10) 0.267(8) 0.949(2) 0.082 Uiso d 1
O O29 0.6791(10) 0.4671(10) 0.7679(4) 0.082(4) Uani d 1
H H105 0.653(14) 0.513(11) 0.764(4) 0.098 Uiso d 1
H H106 0.726(12) 0.494(12) 0.784(3) 0.098 Uiso d 1
O O30 0.2701(9) 0.6871(9) 0.7946(2) 0.057(3) Uani d 1
H H107 0.228(10) 0.612(3) 0.792(3) 0.068 Uiso d 1
H H108 0.308(9) 0.710(9) 0.7759(17) 0.068 Uiso d 1
O O31 0.1417(9) 0.1217(10) 0.6826(3) 0.068(3) Uani d 1
H H109 0.140(10) 0.176(6) 0.671(3) 0.082 Uiso d 1
H H110 0.201(9) 0.161(7) 0.696(3) 0.082 Uiso d 1
O O32 0.8588(8) 0.9988(8) 0.8422(3) 0.052(2) Uani d 1
H H111 0.798(5) 1.006(9) 0.848(2) 0.062 Uiso d 1
H H112 0.826(7) 0.932(6) 0.833(3) 0.062 Uiso d 1

loop_
_atom_site_aniso_label
_atom_site_aniso_U_11
_atom_site_aniso_U_22
_atom_site_aniso_U_33
_atom_site_aniso_U_12
_atom_site_aniso_U_13
_atom_site_aniso_U_23
In1 0.0240(4) 0.0217(4) 0.0228(3) 0.0113(3) 0.0008(3) -0.0008(3)
S1 0.0443(19) 0.0238(15) 0.0333(15) 0.0062(14) 0.0101(14) 0.0011(12)
S2 0.0306(15) 0.0251(14) 0.0267(12) 0.0135(12) 0.0037(11) -0.0023(11)
O1 0.028(4) 0.049(5) 0.028(4) 0.028(4) -0.007(3) -0.007(4)
O2 0.052(6) 0.130(10) 0.070(7) 0.074(7) -0.019(5) -0.039(7)
O3 0.028(4) 0.039(5) 0.033(4) 0.021(4) 0.004(3) 0.017(4)
O4 0.021(4) 0.070(6) 0.041(5) 0.026(4) 0.001(4) 0.010(4)
N1 0.023(5) 0.024(5) 0.025(5) 0.011(4) 0.006(4) 0.004(4)
N2 0.022(5) 0.016(4) 0.027(5) 0.006(4) 0.004(4) 0.001(4)
C1 0.037(7) 0.038(7) 0.031(6) 0.007(6) 0.016(5) -0.006(5)
C2 0.017(5) 0.046(7) 0.025(6) 0.010(5) 0.004(4) -0.014(5)
C3 0.031(7) 0.047(8) 0.037(7) 0.020(6) -0.007(5) -0.022(6)
C4 0.109(14) 0.044(9) 0.022(7) 0.016(9) 0.005(7) 0.004(6)
C5 0.041(9) 0.067(11) 0.102(13) -0.007(8) 0.041(9) -0.035(10)
C6 0.030(6) 0.028(6) 0.022(5) 0.013(5) 0.001(5) -0.003(4)
C7 0.026(6) 0.031(6) 0.028(6) 0.011(5) 0.001(5) -0.002(5)
C8 0.026(6) 0.053(8) 0.037(7) 0.023(6) 0.000(5) -0.004(6)
C9 0.042(7) 0.033(6) 0.022(6) 0.013(6) 0.010(5) 0.006(5)
C10 0.045(8) 0.049(8) 0.042(7) 0.032(7) 0.012(6) 0.005(6)
C11 0.032(6) 0.022(6) 0.026(6) 0.015(5) 0.005(5) -0.006(4)
C12 0.027(6) 0.017(5) 0.028(6) 0.003(5) 0.007(5) -0.006(4)
In2 0.0236(4) 0.0210(4) 0.0236(3) 0.0113(4) -0.0019(3) -0.0007(3)
S3 0.0221(14) 0.0349(16) 0.0361(15) 0.0114(12) 0.0026(12) -0.0049(13)
S4 0.0315(15) 0.0310(16) 0.0272(13) 0.0141(13) -0.0054(12) -0.0055(11)
O5 0.040(5) 0.017(4) 0.025(4) 0.015(4) -0.002(3) 0.004(3)
O6 0.049(5) 0.023(4) 0.037(4) 0.021(4) 0.004(4) 0.001(3)
O7 0.042(5) 0.030(4) 0.032(4) 0.025(4) 0.012(4) 0.006(3)
O8 0.101(9) 0.074(7) 0.059(6) 0.078(8) 0.040(6) 0.032(5)
N3 0.029(5) 0.022(5) 0.020(4) 0.015(4) 0.001(4) -0.002(4)
N4 0.025(5) 0.030(5) 0.018(4) 0.013(4) -0.014(4) -0.007(4)
C13 0.028(6) 0.035(6) 0.020(5) 0.016(5) -0.003(4) -0.004(4)
C14 0.032(6) 0.022(5) 0.019(5) 0.017(5) -0.003(4) -0.011(4)
C15 0.018(5) 0.026(6) 0.034(6) 0.009(5) -0.008(4) 0.000(5)
C16 0.047(8) 0.038(7) 0.057(8) 0.027(7) 0.001(7) -0.011(6)
C17 0.060(9) 0.053(9) 0.024(6) 0.028(7) -0.003(6) 0.003(5)
C18 0.026(6) 0.026(6) 0.025(5) 0.008(5) 0.000(5) 0.001(4)
C19 0.027(6) 0.035(6) 0.016(5) 0.017(5) 0.001(4) 0.000(4)
C20 0.039(7) 0.033(6) 0.023(5) 0.027(6) 0.002(5) -0.003(5)
C21 0.034(7) 0.054(8) 0.030(6) 0.014(6) -0.004(6) -0.013(6)
C22 0.053(9) 0.044(8) 0.059(9) 0.026(7) -0.022(7) -0.025(7)
C23 0.020(6) 0.027(6) 0.035(6) 0.008(5) -0.005(5) -0.004(5)
C24 0.029(6) 0.037(7) 0.031(6) 0.023(6) -0.008(5) -0.001(5)
In3 0.0224(3) 0.0218(4) 0.0234(3) 0.0126(4) -0.0014(4) 0.0008(3)
S5 0.0300(15) 0.0350(16) 0.0371(14) 0.0234(13) -0.0037(12) -0.0072(12)
S6 0.0481(18) 0.0346(17) 0.0293(13) 0.0258(16) -0.0126(13) -0.0018(12)
O9 0.034(4) 0.026(4) 0.025(4) 0.013(4) 0.005(3) 0.002(3)
O10 0.027(4) 0.030(4) 0.046(5) 0.013(4) 0.002(4) -0.007(4)
O11 0.022(4) 0.016(4) 0.030(4) 0.002(3) 0.007(3) 0.005(3)
O12 0.042(5) 0.020(4) 0.033(4) 0.006(4) -0.004(4) 0.003(3)
N5 0.022(4) 0.015(4) 0.019(4) 0.007(4) -0.002(3) 0.000(3)
N6 0.018(4) 0.031(5) 0.022(4) 0.015(4) -0.003(3) 0.003(4)
C25 0.041(7) 0.029(6) 0.021(5) 0.019(6) 0.007(5) -0.001(5)
C26 0.019(5) 0.021(5) 0.026(5) 0.013(4) -0.008(4) -0.009(4)
C27 0.023(5) 0.021(5) 0.023(5) 0.013(5) -0.005(4) 0.000(4)
C28 0.027(6) 0.030(6) 0.018(5) 0.013(5) -0.006(4) -0.006(4)
C29 0.030(6) 0.024(6) 0.033(6) 0.016(5) 0.000(5) -0.002(5)
C30 0.028(6) 0.021(6) 0.015(5) 0.007(5) -0.005(4) 0.000(4)
C31 0.068(9) 0.055(8) 0.019(5) 0.039(8) 0.006(5) -0.002(5)
C32 0.031(6) 0.033(7) 0.038(6) 0.016(6) -0.007(5) -0.003(5)
C33 0.034(6) 0.058(8) 0.021(6) 0.022(6) 0.001(5) -0.007(6)
C34 0.041(7) 0.044(8) 0.033(6) 0.025(6) -0.008(5) -0.004(6)
C35 0.023(6) 0.028(6) 0.021(5) 0.013(5) -0.012(4) -0.009(5)
C36 0.021(6) 0.030(6) 0.032(6) 0.015(5) -0.002(5) 0.000(5)
In4 0.0291(4) 0.0262(5) 0.0233(4) 0.0157(3) 0.0023(4) 0.0032(4)
S7 0.0376(17) 0.0266(15) 0.0382(16) 0.0137(13) -0.0018(13) 0.0051(13)
S8 0.0339(16) 0.0318(16) 0.0274(14) 0.0141(13) 0.0001(12) 0.0105(12)
O13 0.037(5) 0.043(5) 0.026(4) 0.023(4) 0.007(4) 0.010(4)
O14 0.037(5) 0.074(7) 0.032(4) 0.030(5) 0.009(4) 0.012(4)
O15 0.023(4) 0.040(5) 0.027(4) 0.014(4) 0.003(3) -0.007(3)
O16 0.038(5) 0.053(6) 0.038(5) 0.023(5) -0.003(4) -0.014(4)
N7 0.029(5) 0.040(6) 0.022(5) 0.019(5) 0.001(4) 0.005(4)
N8 0.032(5) 0.025(5) 0.020(4) 0.018(4) 0.008(4) 0.012(4)
C37 0.051(8) 0.037(7) 0.015(5) 0.014(6) -0.004(5) 0.001(5)
C38 0.023(6) 0.033(6) 0.026(5) 0.011(5) -0.007(5) 0.001(5)
C39 0.027(6) 0.035(7) 0.034(6) 0.014(5) 0.002(5) 0.001(5)
C40 0.099(12) 0.045(8) 0.017(6) 0.028(8) 0.001(6) -0.008(6)
C41 0.040(8) 0.049(9) 0.064(9) 0.013(7) -0.021(7) 0.010(7)
C42 0.040(7) 0.046(7) 0.017(5) 0.025(6) 0.001(5) 0.009(5)
C43 0.031(6) 0.030(6) 0.021(6) 0.017(5) 0.001(5) 0.006(5)
C44 0.028(6) 0.031(6) 0.025(6) 0.015(5) 0.005(5) 0.008(5)
C45 0.061(9) 0.040(7) 0.033(7) 0.023(7) 0.017(7) 0.007(6)
C46 0.030(7) 0.054(8) 0.041(7) 0.020(6) -0.003(6) 0.006(6)
C47 0.042(7) 0.017(6) 0.032(6) 0.011(5) 0.008(5) 0.001(5)
C48 0.044(7) 0.029(6) 0.030(6) 0.021(6) 0.002(5) 0.012(5)
Na1 0.037(3) 0.027(2) 0.029(2) 0.019(2) -0.0046(19) 0.0011(18)
Na2 0.038(3) 0.034(3) 0.035(3) 0.018(2) 0.000(2) 0.007(2)
Na3 0.031(3) 0.041(3) 0.047(3) 0.019(2) 0.011(2) 0.008(2)
Na4 0.065(4) 0.040(3) 0.056(3) 0.034(3) 0.023(3) 0.009(2)
O17 0.049(6) 0.063(7) 0.047(5) 0.036(5) 0.000(5) 0.007(5)
O18 0.097(9) 0.097(9) 0.084(8) 0.078(8) 0.059(8) 0.066(8)
O19 0.036(5) 0.041(5) 0.043(5) 0.021(4) -0.003(4) -0.005(4)
O20 0.042(5) 0.031(4) 0.035(5) 0.015(4) 0.001(4) -0.005(4)
O21 0.041(5) 0.048(6) 0.054(6) 0.020(5) 0.008(4) 0.002(5)
O22 0.049(6) 0.045(6) 0.042(5) 0.022(5) 0.010(4) 0.007(4)
O23 0.036(6) 0.054(7) 0.112(9) 0.020(5) -0.004(6) -0.018(6)
O24 0.045(5) 0.060(6) 0.045(5) 0.024(5) -0.007(5) -0.011(5)
O25 0.056(7) 0.058(7) 0.113(9) 0.038(6) 0.012(7) 0.032(7)
O26 0.048(6) 0.066(6) 0.046(5) 0.036(5) -0.009(4) -0.007(5)
O27 0.142(14) 0.221(19) 0.065(8) 0.149(15) -0.012(8) -0.029(10)
O28 0.071(8) 0.054(7) 0.086(8) 0.035(6) -0.030(6) -0.022(6)
O29 0.051(7) 0.057(7) 0.133(12) 0.024(6) 0.006(7) 0.038(7)
O30 0.038(6) 0.048(6) 0.081(7) 0.019(5) 0.003(5) -0.013(5)
O31 0.047(6) 0.079(8) 0.069(8) 0.023(6) 0.014(5) 0.003(6)
O32 0.055(6) 0.047(6) 0.060(6) 0.031(5) -0.001(5) 0.009(5)

loop_
_atom_type_symbol
_atom_type_description
_atom_type_scat_dispersion_real
_atom_type_scat_dispersion_imag
_atom_type_scat_source
In In -0.7276 1.3100 'International Tables Vol C Tables 4.2.6.8 and 6.1.1.4'
S S 0.1246 0.1234 'International Tables Vol C Tables 4.2.6.8 and 6.1.1.4'
N N 0.0061 0.0033 'International Tables Vol C Tables 4.2.6.8 and 6.1.1.4'
O O 0.0106 0.0060 'International Tables Vol C Tables 4.2.6.8 and 6.1.1.4'
C C 0.0033 0.0016 'International Tables Vol C Tables 4.2.6.8 and 6.1.1.4'
H H 0.0000 0.0000 'International Tables Vol C Tables 4.2.6.8 and 6.1.1.4'
Na Na 0.0362 0.0249 'International Tables Vol C Tables 4.2.6.8 and 6.1.1.4'

loop_
_geom_angle_atom_site_label_1
_geom_angle_atom_site_label_2
_geom_angle_atom_site_label_3
_geom_angle_site_symmetry_1
_geom_angle_site_symmetry_3
_geom_angle
O1 In1 O3 . . 156.3(3)
O1 In1 N1 . . 72.5(3)
O3 In1 N1 . . 86.6(3)
O1 In1 N2 . . 90.4(3)
O3 In1 N2 . . 73.3(3)
N1 In1 N2 . . 75.7(3)
O1 In1 S1 . . 86.5(2)
O3 In1 S1 . . 102.6(2)
N1 In1 S1 . . 83.7(2)
N2 In1 S1 . . 159.2(2)
O1 In1 S2 . . 105.5(2)
O3 In1 S2 . . 88.9(2)
N1 In1 S2 . . 155.7(2)
N2 In1 S2 . . 80.2(2)
S1 In1 S2 . . 120.52(10)
C1 S1 In1 . . 94.9(4)
C6 S2 In1 . . 96.5(3)
C3 O1 In1 . . 112.2(7)
C3 O1 Na1 . . 101.9(7)
In1 O1 Na1 . . 143.0(4)
C3 O2 Na4 . 3_565 136.8(10)
C3 O2 Na1 . . 85.2(7)
Na4 O2 Na1 3_565 . 113.5(4)
C8 O3 In1 . . 114.1(7)
C2 N1 C11 . . 115.3(9)
C2 N1 In1 . . 99.1(6)
C11 N1 In1 . . 108.4(6)
C2 N1 H1 . . 111.1
C11 N1 H1 . . 111.1
In1 N1 H1 . . 111.1
C7 N2 C12 . . 114.9(9)
C7 N2 In1 . . 99.4(6)
C12 N2 In1 . . 109.9(6)
C7 N2 H2 . . 110.7
C12 N2 H2 . . 110.7
In1 N2 H2 . . 110.7
C2 C1 C4 . . 110.1(10)
C2 C1 C5 . . 110.7(13)
C4 C1 C5 . . 107.1(12)
C2 C1 S1 . . 113.6(8)
C4 C1 S1 . . 106.5(10)
C5 C1 S1 . . 108.5(9)
N1 C2 C1 . . 110.5(10)
N1 C2 C3 . . 108.1(9)
C1 C2 C3 . . 111.6(10)
N1 C2 H3 . . 108.9
C1 C2 H3 . . 108.9
C3 C2 H3 . . 108.9
O2 C3 O1 . . 122.5(12)
O2 C3 C2 . . 121.1(11)
O1 C3 C2 . . 116.3(10)
O2 C3 Na1 . . 70.1(7)
O1 C3 Na1 . . 52.5(6)
C2 C3 Na1 . . 167.8(8)
C1 C4 H4 . . 109.5
C1 C4 H5 . . 109.5
H4 C4 H5 . . 109.5
C1 C4 H6 . . 109.5
H4 C4 H6 . . 109.5
H5 C4 H6 . . 109.5
C1 C5 H7 . . 109.5
C1 C5 H8 . . 109.5
H7 C5 H8 . . 109.5
C1 C5 H9 . . 109.5
H7 C5 H9 . . 109.5
H8 C5 H9 . . 109.5
C10 C6 C7 . . 110.3(10)
C10 C6 C9 . . 106.9(9)
C7 C6 C9 . . 109.7(9)
C10 C6 S2 . . 107.8(8)
C7 C6 S2 . . 112.8(8)
C9 C6 S2 . . 109.2(8)
N2 C7 C8 . . 107.2(9)
N2 C7 C6 . . 110.7(9)
C8 C7 C6 . . 113.4(10)
N2 C7 H10 . . 108.5
C8 C7 H10 . . 108.5
C6 C7 H10 . . 108.5
O4 C8 O3 . . 124.5(12)
O4 C8 C7 . . 118.7(12)
O3 C8 C7 . . 116.8(10)
C6 C9 H11 . . 109.5
C6 C9 H12 . . 109.5
H11 C9 H12 . . 109.5
C6 C9 H13 . . 109.5
H11 C9 H13 . . 109.5
H12 C9 H13 . . 109.5
C6 C10 H14 . . 109.5
C6 C10 H15 . . 109.5
H14 C10 H15 . . 109.5
C6 C10 H16 . . 109.5
H14 C10 H16 . . 109.5
H15 C10 H16 . . 109.5
N1 C11 C12 . . 107.2(8)
N1 C11 H17 . . 110.3
C12 C11 H17 . . 110.3
N1 C11 H18 . . 110.3
C12 C11 H18 . . 110.3
H17 C11 H18 . . 108.5
N2 C12 C11 . . 110.1(9)
N2 C12 H19 . . 109.6
C11 C12 H19 . . 109.6
N2 C12 H20 . . 109.6
C11 C12 H20 . . 109.6
H19 C12 H20 . . 108.2
O5 In2 O7 . . 157.0(3)
O5 In2 N4 . . 88.7(3)
O7 In2 N4 . . 72.7(3)
O5 In2 N3 . . 73.4(3)
O7 In2 N3 . . 88.7(3)
N4 In2 N3 . . 76.0(3)
O5 In2 S3 . . 89.0(2)
O7 In2 S3 . . 103.1(2)
N4 In2 S3 . . 157.7(2)
N3 In2 S3 . . 82.1(2)
O5 In2 S4 . . 101.8(2)
O7 In2 S4 . . 88.7(2)
N4 In2 S4 . . 80.8(2)
N3 In2 S4 . . 156.4(2)
S3 In2 S4 . . 121.30(10)
C13 S3 In2 . . 96.4(4)
C18 S4 In2 . . 97.0(4)
C15 O5 In2 . . 114.2(7)
C15 O5 Na2 . . 98.2(6)
In2 O5 Na2 . . 144.5(4)
C15 O6 Na1 . . 140.2(8)
C15 O6 Na2 . . 85.1(7)
Na1 O6 Na2 . . 128.9(3)
C20 O7 In2 . . 112.1(7)
C14 N3 C23 . . 114.5(9)
C14 N3 In2 . . 97.8(6)
C23 N3 In2 . . 108.2(6)
C14 N3 H21 . . 111.8
C23 N3 H21 . . 111.8
In2 N3 H21 . . 111.8
C19 N4 C24 . . 116.1(8)
C19 N4 In2 . . 101.4(6)
C24 N4 In2 . . 109.9(6)
C19 N4 H22 . . 109.7
C24 N4 H22 . . 109.7
In2 N4 H22 . . 109.7
C17 C13 C16 . . 109.3(10)
C17 C13 C14 . . 109.1(9)
C16 C13 C14 . . 109.4(10)
C17 C13 S3 . . 108.2(9)
C16 C13 S3 . . 108.1(8)
C14 C13 S3 . . 112.7(7)
N3 C14 C15 . . 110.9(8)
N3 C14 C13 . . 110.1(9)
C15 C14 C13 . . 110.1(8)
N3 C14 H23 . . 108.6
C15 C14 H23 . . 108.6
C13 C14 H23 . . 108.6
O6 C15 O5 . . 125.0(11)
O6 C15 C14 . . 119.9(10)
O5 C15 C14 . . 115.0(9)
O6 C15 Na2 . . 69.9(6)
O5 C15 Na2 . . 55.7(5)
C14 C15 Na2 . . 169.1(7)
C13 C16 H24 . . 109.5
C13 C16 H25 . . 109.5
H24 C16 H25 . . 109.5
C13 C16 H26 . . 109.5
H24 C16 H26 . . 109.5
H25 C16 H26 . . 109.5
C13 C17 H27 . . 109.5
C13 C17 H28 . . 109.5
H27 C17 H28 . . 109.5
C13 C17 H29 . . 109.5
H27 C17 H29 . . 109.5
H28 C17 H29 . . 109.5
C21 C18 C22 . . 108.5(10)
C21 C18 C19 . . 109.7(9)
C22 C18 C19 . . 109.6(9)
C21 C18 S4 . . 108.9(8)
C22 C18 S4 . . 107.5(8)
C19 C18 S4 . . 112.5(8)
N4 C19 C20 . . 105.8(8)
N4 C19 C18 . . 110.0(8)
C20 C19 C18 . . 113.0(9)
N4 C19 H30 . . 109.3
C20 C19 H30 . . 109.3
C18 C19 H30 . . 109.3
O8 C20 O7 . . 123.4(11)
O8 C20 C19 . . 117.7(10)
O7 C20 C19 . . 118.9(10)
C18 C21 H31 . . 109.5
C18 C21 H32 . . 109.5
H31 C21 H32 . . 109.5
C18 C21 H33 . . 109.5
H31 C21 H33 . . 109.5
H32 C21 H33 . . 109.5
C18 C22 H34 . . 109.5
C18 C22 H35 . . 109.5
H34 C22 H35 . . 109.5
C18 C22 H36 . . 109.5
H34 C22 H36 . . 109.5
H35 C22 H36 . . 109.5
N3 C23 C24 . . 108.7(9)
N3 C23 H37 . . 110.0
C24 C23 H37 . . 110.0
N3 C23 H38 . . 110.0
C24 C23 H38 . . 110.0
H37 C23 H38 . . 108.3
N4 C24 C23 . . 110.5(9)
N4 C24 H39 . . 109.5
C23 C24 H39 . . 109.5
N4 C24 H40 . . 109.5
C23 C24 H40 . . 109.5
H39 C24 H40 . . 108.1
O9 In3 O11 . . 154.0(3)
O9 In3 N5 . . 71.9(3)
O11 In3 N5 . . 84.2(3)
O9 In3 N6 . . 91.6(3)
O11 In3 N6 . . 72.1(3)
N5 In3 N6 . . 75.7(3)
O9 In3 S6 . . 108.4(2)
O11 In3 S6 . . 89.2(2)
N5 In3 S6 . . 156.3(2)
N6 In3 S6 . . 80.7(2)
O9 In3 S5 . . 86.3(2)
O11 In3 S5 . . 101.7(2)
N5 In3 S5 . . 83.9(2)
N6 In3 S5 . . 159.0(2)
S6 In3 S5 . . 119.79(10)
C25 S5 In3 . . 95.7(3)
C28 S6 In3 . . 97.1(3)
C27 O9 In3 . . 110.8(6)
C27 O9 Na3 . . 102.4(6)
In3 O9 Na3 . . 146.3(4)
C27 O10 Na2 . . 131.6(7)
C27 O10 Na3 . . 84.5(6)
Na2 O10 Na3 . . 93.5(3)
C30 O11 In3 . . 112.7(6)
C26 N5 C35 . . 116.4(8)
C26 N5 In3 . . 99.8(6)
C35 N5 In3 . . 108.3(6)
C26 N5 H41 . . 110.6
C35 N5 H41 . . 110.6
In3 N5 H41 . . 110.6
C29 N6 C36 . . 114.9(8)
C29 N6 In3 . . 100.2(6)
C36 N6 In3 . . 110.5(6)
C29 N6 H42 . . 110.3
C36 N6 H42 . . 110.3
In3 N6 H42 . . 110.3
C32 C25 C31 . . 108.5(9)
C32 C25 C26 . . 110.1(9)
C31 C25 C26 . . 110.1(9)
C32 C25 S5 . . 108.1(8)
C31 C25 S5 . . 107.6(8)
C26 C25 S5 . . 112.3(7)
N5 C26 C27 . . 107.8(8)
N5 C26 C25 . . 109.6(9)
C27 C26 C25 . . 112.1(8)
N5 C26 H43 . . 109.1
C27 C26 H43 . . 109.1
C25 C26 H43 . . 109.1
O10 C27 O9 . . 121.8(9)
O10 C27 C26 . . 120.4(9)
O9 C27 C26 . . 117.9(9)
O10 C27 Na3 . . 70.3(6)
O9 C27 Na3 . . 51.7(5)
C26 C27 Na3 . . 168.7(7)
C34 C28 C29 . . 109.0(9)
C34 C28 C33 . . 108.0(9)
C29 C28 C33 . . 108.2(9)
C34 C28 S6 . . 108.9(8)
C29 C28 S6 . . 114.0(7)
C33 C28 S6 . . 108.5(8)
N6 C29 C30 . . 106.0(9)
N6 C29 C28 . . 110.4(9)
C30 C29 C28 . . 112.5(9)
N6 C29 H44 . . 109.3
C30 C29 H44 . . 109.3
C28 C29 H44 . . 109.3
O12 C30 O11 . . 123.2(10)
O12 C30 C29 . . 118.2(10)
O11 C30 C29 . . 118.6(9)
C25 C31 H45 . . 109.5
C25 C31 H46 . . 109.5
H45 C31 H46 . . 109.5
C25 C31 H47 . . 109.5
H45 C31 H47 . . 109.5
H46 C31 H47 . . 109.5
C25 C32 H48 . . 109.5
C25 C32 H49 . . 109.5
H48 C32 H49 . . 109.5
C25 C32 H50 . . 109.5
H48 C32 H50 . . 109.5
H49 C32 H50 . . 109.5
C28 C33 H51 . . 109.5
C28 C33 H52 . . 109.5
H51 C33 H52 . . 109.5
C28 C33 H53 . . 109.5
H51 C33 H53 . . 109.5
H52 C33 H53 . . 109.5
C28 C34 H54 . . 109.5
C28 C34 H55 . . 109.5
H54 C34 H55 . . 109.5
C28 C34 H56 . . 109.5
H54 C34 H56 . . 109.5
H55 C34 H56 . . 109.5
N5 C35 C36 . . 108.8(8)
N5 C35 H57 . . 109.9
C36 C35 H57 . . 109.9
N5 C35 H58 . . 109.9
C36 C35 H58 . . 109.9
H57 C35 H58 . . 108.3
N6 C36 C35 . . 108.9(9)
N6 C36 H59 . . 109.9
C35 C36 H59 . . 109.9
N6 C36 H60 . . 109.9
C35 C36 H60 . . 109.9
H59 C36 H60 . . 108.3
O13 In4 O15 . . 154.7(3)
O13 In4 N8 . . 88.9(3)
O15 In4 N8 . . 72.4(3)
O13 In4 N7 . . 72.2(3)
O15 In4 N7 . . 86.3(3)
N8 In4 N7 . . 75.1(3)
O13 In4 S7 . . 86.9(2)
O15 In4 S7 . . 104.1(2)
N8 In4 S7 . . 158.3(2)
N7 In4 S7 . . 83.4(2)
O13 In4 S8 . . 105.0(2)
O15 In4 S8 . . 89.2(2)
N8 In4 S8 . . 81.3(2)
N7 In4 S8 . . 156.3(2)
S7 In4 S8 . . 120.31(10)
C37 S7 In4 . . 96.8(4)
C42 S8 In4 . . 97.6(3)
C39 O13 In4 . . 111.7(7)
C39 O13 Na4 . . 103.5(7)
In4 O13 Na4 . . 142.1(4)
C39 O14 Na3 . . 138.6(8)
C39 O14 Na4 . . 83.3(7)
Na3 O14 Na4 . . 134.3(4)
C44 O15 In4 . . 111.5(7)
C47 N7 C38 . . 118.4(9)
C47 N7 In4 . . 108.9(7)
C38 N7 In4 . . 98.9(6)
C47 N7 H61 . . 110.0
C38 N7 H61 . . 110.0
In4 N7 H61 . . 110.0
C43 N8 C48 . . 115.1(9)
C43 N8 In4 . . 100.2(6)
C48 N8 In4 . . 110.8(7)
C43 N8 H62 . . 110.1
C48 N8 H62 . . 110.1
In4 N8 H62 . . 110.1
C41 C37 C40 . . 109.2(11)
C41 C37 C38 . . 107.7(11)
C40 C37 C38 . . 108.8(10)
C41 C37 S7 . . 109.8(9)
C40 C37 S7 . . 108.5(10)
C38 C37 S7 . . 112.8(8)
N7 C38 C39 . . 106.3(8)
N7 C38 C37 . . 111.0(10)
C39 C38 C37 . . 109.7(9)
N7 C38 H63 . . 109.9
C39 C38 H63 . . 109.9
C37 C38 H63 . . 109.9
O13 C39 O14 . . 122.8(11)
O13 C39 C38 . . 120.1(11)
O14 C39 C38 . . 117.1(10)
O13 C39 Na4 . . 52.1(6)
O14 C39 Na4 . . 71.0(6)
C38 C39 Na4 . . 171.6(8)
C37 C40 H64 . . 109.5
C37 C40 H65 . . 109.5
H64 C40 H65 . . 109.5
C37 C40 H66 . . 109.5
H64 C40 H66 . . 109.5
H65 C40 H66 . . 109.5
C37 C41 H67 . . 109.5
C37 C41 H68 . . 109.5
H67 C41 H68 . . 109.5
C37 C41 H69 . . 109.5
H67 C41 H69 . . 109.5
H68 C41 H69 . . 109.5
C46 C42 C45 . . 109.9(10)
C46 C42 C43 . . 109.6(9)
C45 C42 C43 . . 107.7(10)
C46 C42 S8 . . 108.3(9)
C45 C42 S8 . . 108.8(8)
C43 C42 S8 . . 112.6(8)
N8 C43 C44 . . 106.4(9)
N8 C43 C42 . . 110.4(9)
C44 C43 C42 . . 112.3(9)
N8 C43 H70 . . 109.2
C44 C43 H70 . . 109.2
C42 C43 H70 . . 109.2
O16 C44 O15 . . 122.2(10)
O16 C44 C43 . . 118.4(10)
O15 C44 C43 . . 119.4(10)
C42 C45 H71 . . 109.5
C42 C45 H72 . . 109.5
H71 C45 H72 . . 109.5
C42 C45 H73 . . 109.5
H71 C45 H73 . . 109.5
H72 C45 H73 . . 109.5
C42 C46 H74 . . 109.5
C42 C46 H75 . . 109.5
H74 C46 H75 . . 109.5
C42 C46 H76 . . 109.5
H74 C46 H76 . . 109.5
H75 C46 H76 . . 109.5
N7 C47 C48 . . 112.9(9)
N7 C47 H77 . . 109.0
C48 C47 H77 . . 109.0
N7 C47 H78 . . 109.0
C48 C47 H78 . . 109.0
H77 C47 H78 . . 107.8
N8 C48 C47 . . 109.6(9)
N8 C48 H79 . . 109.8
C47 C48 H79 . . 109.8
N8 C48 H80 . . 109.8
C47 C48 H80 . . 109.8
H79 C48 H80 . . 108.2
O6 Na1 O18 . . 124.5(4)
O6 Na1 O1 . . 115.3(3)
O18 Na1 O1 . . 112.6(5)
O6 Na1 O19 . . 88.7(3)
O18 Na1 O19 . . 85.7(4)
O1 Na1 O19 . . 125.3(3)
O6 Na1 O17 . . 88.5(3)
O18 Na1 O17 . . 75.6(4)
O1 Na1 O17 . . 77.9(3)
O19 Na1 O17 . . 155.0(3)
O6 Na1 O2 . . 121.1(4)
O18 Na1 O2 . . 110.5(5)
O1 Na1 O2 . . 50.3(3)
O19 Na1 O2 . . 75.0(3)
O17 Na1 O2 . . 126.9(3)
O6 Na1 C3 . . 120.8(4)
O18 Na1 C3 . . 114.6(5)
O1 Na1 C3 . . 25.6(3)
O19 Na1 C3 . . 99.6(4)
O17 Na1 C3 . . 103.1(4)
O2 Na1 C3 . . 24.7(3)
O5 Na2 O22 . . 87.0(3)
O5 Na2 O21 . . 140.6(3)
O22 Na2 O21 . . 132.2(4)
O5 Na2 O20 . . 98.2(3)
O22 Na2 O20 . . 85.4(3)
O21 Na2 O20 . . 83.1(3)
O5 Na2 O10 . . 105.5(3)
O22 Na2 O10 . . 85.9(3)
O21 Na2 O10 . . 84.9(3)
O20 Na2 O10 . . 154.2(3)
O5 Na2 O6 . . 50.9(2)
O22 Na2 O6 . . 137.7(3)
O21 Na2 O6 . . 90.1(3)
O20 Na2 O6 . . 101.6(3)
O10 Na2 O6 . . 101.1(3)
O5 Na2 C15 . . 26.1(3)
O22 Na2 C15 . . 112.8(3)
O21 Na2 C15 . . 115.0(4)
O20 Na2 C15 . . 103.2(3)
O10 Na2 C15 . . 102.6(3)
O6 Na2 C15 . . 25.0(3)
O5 Na2 Na3 . . 134.3(3)
O22 Na2 Na3 . . 60.2(3)
O21 Na2 Na3 . . 80.2(3)
O20 Na2 Na3 . . 108.8(3)
O10 Na2 Na3 . . 46.4(2)
O6 Na2 Na3 . . 146.5(2)
C15 Na2 Na3 . . 146.1(3)
O5 Na2 H88 . . 104(2)
O22 Na2 H88 . . 103.9(9)
O21 Na2 H88 . . 66.5(16)
O20 Na2 H88 . . 19.4(8)
O10 Na2 H88 . . 149(2)
O6 Na2 H88 . . 91.3(19)
C15 Na2 H88 . . 101(2)
Na3 Na2 H88 . . 113(2)
O5 Na2 H89 . . 129.7(17)
O22 Na2 H89 . . 135(2)
O21 Na2 H89 . . 18.9(9)
O20 Na2 H89 . . 67.0(16)
O10 Na2 H89 . . 103.7(10)
O6 Na2 H89 . . 84(2)
C15 Na2 H89 . . 108(2)
Na3 Na2 H89 . . 95.1(14)
H88 Na2 H89 . . 49.0(18)
O5 Na2 H90 . . 159.0(10)
O22 Na2 H90 . . 113.7(10)
O21 Na2 H90 . . 18.6(9)
O20 Na2 H90 . . 81(2)
O10 Na2 H90 . . 81(2)
O6 Na2 H90 . . 108.6(10)
C15 Na2 H90 . . 133.6(10)
Na3 Na2 H90 . . 64.3(13)
H88 Na2 H90 . . 68(3)
H89 Na2 H90 . . 30.9(9)
O14 Na3 O23 . . 99.5(4)
O14 Na3 O24 . . 108.4(4)
O23 Na3 O24 . . 90.2(4)
O14 Na3 O9 . . 108.5(3)
O23 Na3 O9 . . 140.0(4)
O24 Na3 O9 . . 106.9(4)
O14 Na3 O10 . . 120.8(3)
O23 Na3 O10 . . 90.1(4)
O24 Na3 O10 . . 130.0(4)
O9 Na3 O10 . . 51.1(3)
O14 Na3 C27 . . 118.5(3)
O23 Na3 C27 . . 114.5(4)
O24 Na3 C27 . . 120.3(4)
O9 Na3 C27 . . 26.0(3)
O10 Na3 C27 . . 25.2(2)
O14 Na3 Na2 . . 142.3(3)
O23 Na3 Na2 . . 58.3(3)
O24 Na3 Na2 . . 102.1(3)
O9 Na3 Na2 . . 82.4(2)
O10 Na3 Na2 . . 40.07(19)
C27 Na3 Na2 . . 59.3(2)
O14 Na3 H93 . . 80.7(13)
O23 Na3 H93 . . 20.0(9)
O24 Na3 H93 . . 90(3)
O9 Na3 H93 . . 157(3)
O10 Na3 H93 . . 106(2)
C27 Na3 H93 . . 131(2)
Na2 Na3 H93 . . 77.9(12)
O14 Na3 H95 . . 91.6(16)
O23 Na3 H95 . . 85(2)
O24 Na3 H95 . . 18.7(14)
O9 Na3 H95 . . 121.3(17)
O10 Na3 H95 . . 147.6(16)
C27 Na3 H95 . . 138.4(14)
Na2 Na3 H95 . . 113.9(19)
H93 Na3 H95 . . 79(4)
O2 Na4 O13 2_664 . 111.6(4)
O2 Na4 O26 2_664 . 146.7(4)
O13 Na4 O26 . . 101.3(4)
O2 Na4 O25 2_664 . 75.3(4)
O13 Na4 O25 . . 133.0(4)
O26 Na4 O25 . . 85.9(4)
O2 Na4 O27 2_664 . 82.6(6)
O13 Na4 O27 . . 87.4(4)
O26 Na4 O27 . . 94.6(5)
O25 Na4 O27 . . 138.8(5)
O2 Na4 O14 2_664 . 106.4(4)
O13 Na4 O14 . . 50.0(3)
O26 Na4 O14 . . 98.1(3)
O25 Na4 O14 . . 83.1(4)
O27 Na4 O14 . . 137.1(4)
O2 Na4 C39 2_664 . 109.6(4)
O13 Na4 C39 . . 24.3(3)
O26 Na4 C39 . . 102.4(4)
O25 Na4 C39 . . 108.7(4)
O27 Na4 C39 . . 111.4(4)
O14 Na4 C39 . . 25.7(3)
O2 Na4 H97 2_664 . 68(3)
O13 Na4 H97 . . 151.9(18)
O26 Na4 H97 . . 85(3)
O25 Na4 H97 . . 19.2(15)
O27 Na4 H97 . . 119.6(16)
O14 Na4 H97 . . 102.2(17)
C39 Na4 H97 . . 127.6(17)
Na1 O17 H81 . . 122(9)
Na1 O17 H82 . . 109(9)
H81 O17 H82 . . 107(5)
Na1 O18 H83 . . 122(9)
Na1 O18 H84 . . 116(9)
H83 O18 H84 . . 108(5)
Na1 O19 H85 . . 111(8)
Na1 O19 H86 . . 116(8)
H85 O19 H86 . . 114(5)
Na2 O20 H87 . . 121(8)
Na2 O20 H88 . . 88(4)
H87 O20 H88 . . 107(4)
Na2 O21 H89 . . 94(5)
Na2 O21 H90 . . 95(5)
H89 O21 H90 . . 111(5)
Na2 O22 H91 . . 103(9)
Na2 O22 H92 . . 105(8)
H91 O22 H92 . . 106(5)
Na3 O23 H93 . . 92(5)
Na3 O23 H94 . . 119(10)
H93 O23 H94 . . 108(5)
Na3 O24 H95 . . 103(7)
Na3 O24 H96 . . 119(7)
H95 O24 H96 . . 101(4)
Na4 O25 H97 . . 91(10)
Na4 O25 H98 . . 100(10)
H97 O25 H98 . . 107(5)
Na4 O26 H99 . . 114(7)
Na4 O26 H100 . . 105(9)
H99 O26 H100 . . 100(4)
Na4 O27 H101 . . 123(10)
Na4 O27 H102 . . 99(10)
H101 O27 H102 . . 108(5)
H103 O28 H104 . . 107(5)
H105 O29 H106 . . 108(5)
H107 O30 H108 . . 103(4)
H109 O31 H110 . . 102(4)
H111 O32 H112 . . 101(4)

loop_
_geom_bond_atom_site_label_1
_geom_bond_atom_site_label_2
_geom_bond_site_symmetry_2
_geom_bond_distance
In1 O1 . 2.226(7)
In1 O3 . 2.231(7)
In1 N1 . 2.316(9)
In1 N2 . 2.322(9)
In1 S1 . 2.459(3)
In1 S2 . 2.474(3)
S1 C1 . 1.853(12)
S2 C6 . 1.873(12)
O1 C3 . 1.310(14)
O1 Na1 . 2.402(8)
O2 C3 . 1.241(15)
O2 Na4 3_565 2.315(11)
O2 Na1 . 2.796(11)
O3 C8 . 1.257(15)
O4 C8 . 1.229(14)
N1 C2 . 1.457(13)
N1 C11 . 1.504(13)
N1 H1 . 1.0000
N2 C7 . 1.465(14)
N2 C12 . 1.466(13)
N2 H2 . 1.0000
C1 C2 . 1.528(17)
C1 C4 . 1.531(19)
C1 C5 . 1.536(18)
C2 C3 . 1.534(17)
C2 H3 . 1.0000
C3 Na1 . 2.963(13)
C4 H4 . 0.9800
C4 H5 . 0.9800
C4 H6 . 0.9800
C5 H7 . 0.9800
C5 H8 . 0.9800
C5 H9 . 0.9800
C6 C10 . 1.540(16)
C6 C7 . 1.547(14)
C6 C9 . 1.561(15)
C7 C8 . 1.539(16)
C7 H10 . 1.0000
C9 H11 . 0.9800
C9 H12 . 0.9800
C9 H13 . 0.9800
C10 H14 . 0.9800
C10 H15 . 0.9800
C10 H16 . 0.9800
C11 C12 . 1.519(15)
C11 H17 . 0.9900
C11 H18 . 0.9900
C12 H19 . 0.9900
C12 H20 . 0.9900
In2 O5 . 2.232(7)
In2 O7 . 2.250(7)
In2 N4 . 2.290(9)
In2 N3 . 2.345(8)
In2 S3 . 2.449(3)
In2 S4 . 2.468(3)
S3 C13 . 1.857(11)
S4 C18 . 1.872(12)
O5 C15 . 1.267(13)
O5 Na2 . 2.382(8)
O6 C15 . 1.209(13)
O6 Na1 . 2.316(9)
O6 Na2 . 2.690(9)
O7 C20 . 1.275(13)
O8 C20 . 1.236(14)
N3 C14 . 1.454(12)
N3 C23 . 1.495(13)
N3 H21 . 1.0000
N4 C19 . 1.478(14)
N4 C24 . 1.484(13)
N4 H22 . 1.0000
C13 C17 . 1.513(15)
C13 C16 . 1.528(17)
C13 C14 . 1.576(15)
C14 C15 . 1.571(15)
C14 H23 . 1.0000
C15 Na2 . 2.853(12)
C16 H24 . 0.9800
C16 H25 . 0.9800
C16 H26 . 0.9800
C17 H27 . 0.9800
C17 H28 . 0.9800
C17 H29 . 0.9800
C18 C21 . 1.496(16)
C18 C22 . 1.527(16)
C18 C19 . 1.540(15)
C19 C20 . 1.533(15)
C19 H30 . 1.0000
C21 H31 . 0.9800
C21 H32 . 0.9800
C21 H33 . 0.9800
C22 H34 . 0.9800
C22 H35 . 0.9800
C22 H36 . 0.9800
C23 C24 . 1.498(15)
C23 H37 . 0.9900
C23 H38 . 0.9900
C24 H39 . 0.9900
C24 H40 . 0.9900
In3 O9 . 2.261(8)
In3 O11 . 2.266(7)
In3 N5 . 2.325(8)
In3 N6 . 2.333(9)
In3 S6 . 2.456(3)
In3 S5 . 2.457(3)
S5 C25 . 1.867(12)
S6 C28 . 1.841(11)
O9 C27 . 1.312(12)
O9 Na3 . 2.351(8)
O10 C27 . 1.252(12)
O10 Na2 . 2.460(9)
O10 Na3 . 2.768(9)
O11 C30 . 1.257(13)
O12 C30 . 1.252(13)
N5 C26 . 1.459(12)
N5 C35 . 1.484(13)
N5 H41 . 1.0000
N6 C29 . 1.457(14)
N6 C36 . 1.482(13)
N6 H42 . 1.0000
C25 C32 . 1.526(16)
C25 C31 . 1.548(15)
C25 C26 . 1.559(14)
C26 C27 . 1.525(14)
C26 H43 . 1.0000
C27 Na3 . 2.928(11)
C28 C34 . 1.529(16)
C28 C29 . 1.560(14)
C28 C33 . 1.566(15)
C29 C30 . 1.541(15)
C29 H44 . 1.0000
C31 H45 . 0.9800
C31 H46 . 0.9800
C31 H47 . 0.9800
C32 H48 . 0.9800
C32 H49 . 0.9800
C32 H50 . 0.9800
C33 H51 . 0.9800
C33 H52 . 0.9800
C33 H53 . 0.9800
C34 H54 . 0.9800
C34 H55 . 0.9800
C34 H56 . 0.9800
C35 C36 . 1.537(15)
C35 H57 . 0.9900
C35 H58 . 0.9900
C36 H59 . 0.9900
C36 H60 . 0.9900
In4 O13 . 2.238(8)
In4 O15 . 2.273(7)
In4 N8 . 2.325(9)
In4 N7 . 2.349(9)
In4 S7 . 2.450(3)
In4 S8 . 2.458(3)
S7 C37 . 1.854(12)
S8 C42 . 1.863(13)
O13 C39 . 1.241(14)
O13 Na4 . 2.378(9)
O14 C39 . 1.281(14)
O14 Na3 . 2.289(10)
O14 Na4 . 2.788(10)
O15 C44 . 1.279(14)
O16 C44 . 1.269(14)
N7 C47 . 1.441(13)
N7 C38 . 1.468(14)
N7 H61 . 1.0000
N8 C43 . 1.477(14)
N8 C48 . 1.480(13)
N8 H62 . 1.0000
C37 C41 . 1.539(18)
C37 C40 . 1.551(15)
C37 C38 . 1.568(16)
C38 C39 . 1.557(15)
C38 H63 . 1.0000
C39 Na4 . 2.928(12)
C40 H64 . 0.9800
C40 H65 . 0.9800
C40 H66 . 0.9800
C41 H67 . 0.9800
C41 H68 . 0.9800
C41 H69 . 0.9800
C42 C46 . 1.502(16)
C42 C45 . 1.518(17)
C42 C43 . 1.571(14)
C43 C44 . 1.527(16)
C43 H70 . 1.0000
C45 H71 . 0.9800
C45 H72 . 0.9800
C45 H73 . 0.9800
C46 H74 . 0.9800
C46 H75 . 0.9800
C46 H76 . 0.9800
C47 C48 . 1.497(16)
C47 H77 . 0.9900
C47 H78 . 0.9900
C48 H79 . 0.9900
C48 H80 . 0.9900
Na1 O18 . 2.357(11)
Na1 O19 . 2.407(10)
Na1 O17 . 2.450(10)
Na2 O22 . 2.402(10)
Na2 O21 . 2.428(11)
Na2 O20 . 2.451(10)
Na2 Na3 . 3.815(7)
Na2 H88 . 2.57(6)
Na2 H89 . 2.63(7)
Na2 H90 . 2.64(7)
Na3 O23 . 2.312(11)
Na3 O24 . 2.322(11)
Na3 H93 . 2.49(7)
Na3 H95 . 2.66(9)
Na4 O26 . 2.405(11)
Na4 O25 . 2.457(13)
Na4 O27 . 2.462(15)
Na4 H97 . 2.62(18)
O17 H81 . 0.86(3)
O17 H82 . 0.86(3)
O18 H83 . 0.86(3)
O18 H84 . 0.86(3)
O19 H85 . 0.83(3)
O19 H86 . 0.83(3)
O20 H87 . 0.86(3)
O20 H88 . 0.85(3)
O21 H89 . 0.86(3)
O21 H90 . 0.84(3)
O22 H91 . 0.85(3)
O22 H92 . 0.87(3)
O23 H93 . 0.85(3)
O23 H94 . 0.86(3)
O24 H95 . 0.87(3)
O24 H96 . 0.89(3)
O25 H97 . 0.86(3)
O25 H98 . 0.85(3)
O26 H99 . 0.90(3)
O26 H100 . 0.87(3)
O27 H101 . 0.85(3)
O27 H102 . 0.86(3)
O28 H103 . 0.85(3)
O28 H104 . 0.86(3)
O29 H105 . 0.86(3)
O29 H106 . 0.85(3)
O30 H107 . 0.88(3)
O30 H108 . 0.88(3)
O31 H109 . 0.88(3)
O31 H110 . 0.88(3)
O32 H111 . 0.89(3)
O32 H112 . 0.86(3)

loop_
_geom_hbond_atom_site_label_D
_geom_hbond_atom_site_label_H
_geom_hbond_atom_site_label_A
_geom_hbond_site_symmetry_A
_geom_hbond_distance_DH
_geom_hbond_distance_HA
_geom_hbond_distance_DA
_geom_hbond_angle_DHA
_geom_hbond_publ_flag
N2 H2 O32 . 1.00 2.04 3.003(13) 160.2 yes
C5 H7 O2 . 0.98 2.41 3.19(2) 135.2 ?
C9 H13 O32 . 0.98 2.56 3.528(15) 169.2 ?
N3 H21 O28 . 1.00 2.36 3.302(15) 156.0 yes
N4 H22 O29 . 1.00 2.08 3.007(15) 153.6 yes
N5 H41 O32 1_445 1.00 2.29 3.246(13) 160.2 yes
N6 H42 O31 . 1.00 2.12 3.045(13) 153.9 yes
C33 H53 O31 . 0.98 2.60 3.561(16) 168.6 ?
N7 H61 O29 1_455 1.00 2.52 3.495(17) 164.2 yes
N8 H62 O28 2_554 1.00 2.23 3.143(14) 150.8 yes
C41 H69 O14 . 0.98 2.52 3.154(18) 122.0 ?
C47 H77 S5 . 0.99 2.88 3.752(12) 147.1 ?
O17 H81 S2 . 0.86(3) 2.60(5) 3.296(9) 139(8) ?
O17 H82 O12 1_665 0.86(3) 1.94(3) 2.800(12) 175(12) ?
O18 H83 O11 1_665 0.86(3) 2.01(5) 2.835(12) 162(14) ?
O18 H84 O8 1_565 0.86(3) 1.83(5) 2.646(14) 157(12) ?
O19 H85 O8 1_565 0.83(3) 2.00(5) 2.785(13) 157(11) ?
O19 H86 O30 . 0.83(3) 2.21(9) 2.838(13) 133(11) ?
O20 H87 O15 1_655 0.86(3) 1.97(4) 2.775(10) 156(10) ?
O22 H91 O16 1_655 0.85(3) 2.02(3) 2.860(12) 173(10) ?
O22 H92 S4 . 0.87(3) 2.61(5) 3.360(10) 145(8) ?
O23 H94 O16 1_655 0.86(3) 2.11(9) 2.860(14) 145(15) ?
O24 H96 O16 1_655 0.89(3) 2.02(6) 2.779(12) 142(9) ?
O25 H98 O4 2_654 0.85(3) 2.00(3) 2.842(13) 172(13) ?
O26 H99 O7 2_554 0.90(3) 1.99(4) 2.838(11) 158(8) ?
O26 H100 O4 2_654 0.87(3) 1.97(4) 2.771(12) 152(8) ?
O27 H101 S8 . 0.85(3) 2.58(7) 3.343(14) 150(13) ?
O27 H102 O8 2_554 0.86(3) 2.30(5) 3.111(18) 157(13) ?
O28 H103 O26 3 0.85(3) 1.93(4) 2.756(14) 161(10) ?
O29 H105 O20 . 0.86(3) 1.92(6) 2.732(14) 157(14) ?
O30 H107 O10 . 0.88(3) 2.18(7) 2.948(12) 146(10) ?
O30 H108 O21 . 0.88(3) 1.95(6) 2.713(12) 143(9) ?
O31 H109 O24 . 0.88(3) 2.00(5) 2.774(15) 147(8) ?
O32 H111 O18 . 0.89(3) 2.39(6) 3.025(16) 129(6) ?
O32 H112 O17 . 0.86(3) 1.96(4) 2.802(14) 164(9) ?

loop_
_geom_torsion_atom_site_label_1
_geom_torsion_atom_site_label_2
_geom_torsion_atom_site_label_3
_geom_torsion_atom_site_label_4
_geom_torsion_site_symmetry_1
_geom_torsion
In1 S1 C1 C2 . 16.8(9)
In1 S1 C1 C4 . -104.6(9)
In1 S1 C1 C5 . 140.4(11)
C11 N1 C2 C1 . -177.8(8)
In1 N1 C2 C1 . 66.8(9)
C11 N1 C2 C3 . 59.8(12)
In1 N1 C2 C3 . -55.6(9)
C4 C1 C2 N1 . 59.3(13)
C5 C1 C2 N1 . 177.5(10)
S1 C1 C2 N1 . -60.1(11)
C4 C1 C2 C3 . 179.6(11)
C5 C1 C2 C3 . -62.2(13)
S1 C1 C2 C3 . 60.2(12)
Na4 O2 C3 O1 3_565 -117.1(13)
Na1 O2 C3 O1 . 2.5(13)
Na4 O2 C3 C2 3_565 66(2)
Na1 O2 C3 C2 . -174.6(11)
Na4 O2 C3 Na1 3_565 -119.7(13)
In1 O1 C3 O2 . -168.1(12)
Na1 O1 C3 O2 . -3.0(15)
In1 O1 C3 C2 . 9.1(13)
Na1 O1 C3 C2 . 174.2(9)
In1 O1 C3 Na1 . -165.1(8)
N1 C2 C3 O2 . -147.8(13)
C1 C2 C3 O2 . 90.4(15)
N1 C2 C3 O1 . 34.9(14)
C1 C2 C3 O1 . -86.8(13)
N1 C2 C3 Na1 . 57(4)
C1 C2 C3 Na1 . -65(4)
In1 S2 C6 C10 . 125.0(7)
In1 S2 C6 C7 . 3.0(8)
In1 S2 C6 C9 . -119.2(7)
C12 N2 C7 C8 . 62.0(12)
In1 N2 C7 C8 . -55.2(9)
C12 N2 C7 C6 . -173.8(9)
In1 N2 C7 C6 . 68.9(9)
C10 C6 C7 N2 . -169.8(9)
C9 C6 C7 N2 . 72.7(12)
S2 C6 C7 N2 . -49.2(11)
C10 C6 C7 C8 . -49.3(13)
C9 C6 C7 C8 . -166.8(10)
S2 C6 C7 C8 . 71.3(11)
In1 O3 C8 O4 . 178.5(10)
In1 O3 C8 C7 . -3.7(14)
N2 C7 C8 O4 . -138.2(11)
C6 C7 C8 O4 . 99.3(14)
N2 C7 C8 O3 . 43.8(14)
C6 C7 C8 O3 . -78.6(13)
C2 N1 C11 C12 . -158.0(9)
In1 N1 C11 C12 . -48.0(9)
C7 N2 C12 C11 . -152.0(9)
In1 N2 C12 C11 . -40.9(10)
N1 C11 C12 N2 . 60.5(11)
In2 S3 C13 C17 . -112.2(8)
In2 S3 C13 C16 . 129.5(8)
In2 S3 C13 C14 . 8.5(8)
C23 N3 C14 C15 . 60.9(11)
In2 N3 C14 C15 . -53.2(8)
C23 N3 C14 C13 . -177.0(8)
In2 N3 C14 C13 . 68.9(7)
C17 C13 C14 N3 . 65.1(11)
C16 C13 C14 N3 . -175.4(8)
S3 C13 C14 N3 . -55.1(10)
C17 C13 C14 C15 . -172.3(9)
C16 C13 C14 C15 . -52.8(11)
S3 C13 C14 C15 . 67.5(10)
Na1 O6 C15 O5 . -142.7(9)
Na2 O6 C15 O5 . 9.1(11)
Na1 O6 C15 C14 . 33.2(17)
Na2 O6 C15 C14 . -175.0(9)
Na1 O6 C15 Na2 . -151.8(11)
In2 O5 C15 O6 . -175.5(9)
Na2 O5 C15 O6 . -10.4(13)
In2 O5 C15 C14 . 8.4(11)
Na2 O5 C15 C14 . 173.5(7)
In2 O5 C15 Na2 . -165.1(7)
N3 C14 C15 O6 . -141.5(10)
C13 C14 C15 O6 . 96.4(12)
N3 C14 C15 O5 . 34.9(13)
C13 C14 C15 O5 . -87.3(11)
N3 C14 C15 Na2 . 65(4)
C13 C14 C15 Na2 . -58(4)
In2 S4 C18 C21 . -114.2(7)
In2 S4 C18 C22 . 128.5(8)
In2 S4 C18 C19 . 7.6(8)
C24 N4 C19 C20 . 64.7(11)
In2 N4 C19 C20 . -54.3(8)
C24 N4 C19 C18 . -172.9(9)
In2 N4 C19 C18 . 68.0(8)
C21 C18 C19 N4 . 70.3(12)
C22 C18 C19 N4 . -170.7(10)
S4 C18 C19 N4 . -51.1(10)
C21 C18 C19 C20 . -171.8(10)
C22 C18 C19 C20 . -52.8(13)
S4 C18 C19 C20 . 66.9(11)
In2 O7 C20 O8 . -176.8(11)
In2 O7 C20 C19 . 3.3(13)
N4 C19 C20 O8 . -142.8(11)
C18 C19 C20 O8 . 96.9(14)
N4 C19 C20 O7 . 37.1(13)
C18 C19 C20 O7 . -83.3(13)
C14 N3 C23 C24 . -151.9(9)
In2 N3 C23 C24 . -44.1(10)
C19 N4 C24 C23 . -156.7(10)
In2 N4 C24 C23 . -42.5(11)
N3 C23 C24 N4 . 59.1(12)
In3 S5 C25 C32 . 140.8(7)
In3 S5 C25 C31 . -102.2(7)
In3 S5 C25 C26 . 19.1(8)
C35 N5 C26 C27 . 60.9(10)
In3 N5 C26 C27 . -55.2(8)
C35 N5 C26 C25 . -176.8(8)
In3 N5 C26 C25 . 67.0(8)
C32 C25 C26 N5 . 177.8(8)
C31 C25 C26 N5 . 58.1(11)
S5 C25 C26 N5 . -61.7(10)
C32 C25 C26 C27 . -62.5(11)
C31 C25 C26 C27 . 177.8(9)
S5 C25 C26 C27 . 58.0(10)
Na2 O10 C27 O9 . -94.2(11)
Na3 O10 C27 O9 . -4.3(9)
Na2 O10 C27 C26 . 85.9(11)
Na3 O10 C27 C26 . 175.8(9)
Na2 O10 C27 Na3 . -89.9(7)
In3 O9 C27 O10 . -169.0(8)
Na3 O9 C27 O10 . 5.2(11)
In3 O9 C27 C26 . 10.8(10)
Na3 O9 C27 C26 . -174.9(7)
In3 O9 C27 Na3 . -174.2(7)
N5 C26 C27 O10 . -147.1(9)
C25 C26 C27 O10 . 92.2(11)
N5 C26 C27 O9 . 33.1(12)
C25 C26 C27 O9 . -87.7(11)
N5 C26 C27 Na3 . 12(4)
C25 C26 C27 Na3 . -108(3)
In3 S6 C28 C34 . 126.4(7)
In3 S6 C28 C29 . 4.4(8)
In3 S6 C28 C33 . -116.2(7)
C36 N6 C29 C30 . 62.6(11)
In3 N6 C29 C30 . -55.8(8)
C36 N6 C29 C28 . -175.3(8)
In3 N6 C29 C28 . 66.3(8)
C34 C28 C29 N6 . -171.0(9)
C33 C28 C29 N6 . 71.8(11)
S6 C28 C29 N6 . -49.0(11)
C34 C28 C29 C30 . -52.8(12)
C33 C28 C29 C30 . -170.0(9)
S6 C28 C29 C30 . 69.1(11)
In3 O11 C30 O12 . -179.0(8)
In3 O11 C30 C29 . 0.0(12)
N6 C29 C30 O12 . -139.6(10)
C28 C29 C30 O12 . 99.7(11)
N6 C29 C30 O11 . 41.4(13)
C28 C29 C30 O11 . -79.3(12)
C26 N5 C35 C36 . -159.8(8)
In3 N5 C35 C36 . -48.5(9)
C29 N6 C36 C35 . -151.5(9)
In3 N6 C36 C35 . -39.0(9)
N5 C35 C36 N6 . 59.6(11)
In4 S7 C37 C41 . 133.9(9)
In4 S7 C37 C40 . -106.8(9)
In4 S7 C37 C38 . 13.8(9)
C47 N7 C38 C39 . 64.1(12)
In4 N7 C38 C39 . -53.1(9)
C47 N7 C38 C37 . -176.7(9)
In4 N7 C38 C37 . 66.1(9)
C41 C37 C38 N7 . -178.7(9)
C40 C37 C38 N7 . 63.1(12)
S7 C37 C38 N7 . -57.4(11)
C41 C37 C38 C39 . -61.5(12)
C40 C37 C38 C39 . -179.8(10)
S7 C37 C38 C39 . 59.8(12)
In4 O13 C39 O14 . -173.4(9)
Na4 O13 C39 O14 . -7.7(14)
In4 O13 C39 C38 . 10.5(14)
Na4 O13 C39 C38 . 176.2(9)
In4 O13 C39 Na4 . -165.8(8)
Na3 O14 C39 O13 . -152.1(10)
Na4 O14 C39 O13 . 6.4(12)
Na3 O14 C39 C38 . 24.1(18)
Na4 O14 C39 C38 . -177.4(10)
Na3 O14 C39 Na4 . -158.5(12)
N7 C38 C39 O13 . 33.2(15)
C37 C38 C39 O13 . -86.9(13)
N7 C38 C39 O14 . -143.1(11)
C37 C38 C39 O14 . 96.8(13)
In4 S8 C42 C46 . 127.9(7)
In4 S8 C42 C45 . -112.6(8)
In4 S8 C42 C43 . 6.7(8)
C48 N8 C43 C44 . 63.8(12)
In4 N8 C43 C44 . -55.0(8)
C48 N8 C43 C42 . -174.1(9)
In4 N8 C43 C42 . 67.0(9)
C46 C42 C43 N8 . -171.3(10)
C45 C42 C43 N8 . 69.1(12)
S8 C42 C43 N8 . -50.8(11)
C46 C42 C43 C44 . -52.8(13)
C45 C42 C43 C44 . -172.3(11)
S8 C42 C43 C44 . 67.8(11)
In4 O15 C44 O16 . -176.7(9)
In4 O15 C44 C43 . 3.8(12)
N8 C43 C44 O16 . -141.7(10)
C42 C43 C44 O16 . 97.4(12)
N8 C43 C44 O15 . 37.8(13)
C42 C43 C44 O15 . -83.1(12)
C38 N7 C47 C48 . -153.8(9)
In4 N7 C47 C48 . -42.0(11)
C43 N8 C48 C47 . -151.2(10)
In4 N8 C48 C47 . -38.4(11)
N7 C47 C48 N8 . 55.3(13)

_cod_database_fobs_code 1552939
